data_2107417
loop_
_publ_author_name
'Barrow, M.J.'
'Harding, M.M.'
'Ebsworth, E.A.V.'

_publ_section_title
;
 The Crystal and Molecular Structures of Disiloxane (at 108 K) and
 Hexamethyldisiloxane (at 148 K)
;
_journal_name_full 'Acta Crystallographica B (24,1968-38,1982)'
_journal_page_first 2093
_journal_page_last 2099
_journal_volume 35
_journal_year 1979
_chemical_formula_sum 'H6 O Si2'
_chemical_name_systematic 'H3 Si O Si H3'
_space_group_IT_number 19
_symmetry_space_group_name_Hall 'P 2ac 2ab'
_symmetry_space_group_name_H-M 'P 21 21 21'
_cell_angle_alpha 90
_cell_angle_beta 90
_cell_angle_gamma 90
_cell_formula_units_Z 4
_cell_length_a 4.66
_cell_length_b 7.79
_cell_length_c 12.97
_cell_volume 470.829
_citation_journal_id_ASTM ACBCAR
_cod_data_source_file Barrow_ACBCAR_1979_1732.cif
_cod_data_source_block H6O1Si2
_cod_original_cell_volume 470.8292
_cod_original_formula_sum 'H6 O1 Si2'
_cod_database_code 2107417

loop_
_symmetry_equiv_pos_as_xyz
x,y,z
-x+1/2,-y,z+1/2
x+1/2,-y+1/2,-z
-x,y+1/2,-z+1/2

loop_
_atom_site_label
_atom_site_type_symbol
_atom_site_fract_x
_atom_site_fract_y
_atom_site_fract_z
_atom_site_occupancy
_atom_site_U_iso_or_equiv
Si1 Si+4 0.2207 0.49035 0.04784 1 0.0
Si2 Si+4 0.4599 0.26786 0.22499 1 0.0
H4 H-1 0.727 0.264 0.21 1 0.0
H3 H-1 0.407 0.488 -0.018 1 0.0
H6 H-1 0.295 0.134 0.194 1 0.0
H5 H-1 0.441 0.342 0.313 1 0.0
H1 H-1 0.095 0.366 0.009 1 0.0
O1 O-2 0.3689 0.4351 0.1569 1 0.0
H2 H-1 0.071 0.654 0.066 1 0.0
